data_2234383
loop_
_publ_author_name
'Zhu, Run-Qiang'

_publ_section_title
;
 Bis(\m-nitrito-\k^2^<i>O</i>:<i>O</i>)bis[bis(1-methyl-1<i>H</i>-imidazole-\k<i>N</i>^3^)(nitrito-\k<i>O</i>)copper(II)]
;
_journal_coeditor_code RZ2715
_journal_issue 4
_journal_name_full 'Acta Crystallographica Section E'
_journal_page_first m398
_journal_paper_doi 10.1107/S1600536812009804
_journal_volume 68
_journal_year 2012
_chemical_formula_iupac '[Cu2 (N O2)4 (C4 H6 N2)4]'
_chemical_formula_moiety 'C16 H24 Cu2 N12 O8'
_chemical_formula_sum 'C16 H24 Cu2 N12 O8'
_chemical_formula_weight 639.55
_chemical_name_systematic
;
Bis(\m-nitrito-\k^2^<i>O</i>:<i>O</i>)bis[bis(1-methyl-1<i>H</i>-imidazole-
\k<i>N</i>^3^)(nitrito-\k<i>O</i>)copper(II)]
;
_space_group_IT_number 2
_symmetry_cell_setting triclinic
_symmetry_space_group_name_Hall '-P 1'
_symmetry_space_group_name_H-M 'P -1'
_atom_sites_solution_hydrogens geom
_atom_sites_solution_primary direct
_atom_sites_solution_secondary difmap
_audit_creation_method SHELXL-97
_cell_angle_alpha 80.35(3)
_cell_angle_beta 77.72(3)
_cell_angle_gamma 79.46(3)
_cell_formula_units_Z 1
_cell_length_a 7.8281(16)
_cell_length_b 8.4873(17)
_cell_length_c 10.054(2)
_cell_measurement_reflns_used 2900
_cell_measurement_temperature 293(2)
_cell_measurement_theta_max 27.4739
_cell_measurement_theta_min 2.2882
_cell_volume 635.9(2)
_computing_cell_refinement 'CrystalClear (Rigaku, 2005)'
_computing_data_collection 'CrystalClear (Rigaku, 2005)'
_computing_data_reduction 'CrystalClear (Rigaku, 2005)'
_computing_molecular_graphics 'DIAMOND (Brandenburg & Putz, 2005)'
_computing_publication_material 'SHELXL97 (Sheldrick, 2008)'
_computing_structure_refinement 'SHELXL97 (Sheldrick, 2008)'
_computing_structure_solution 'SHELXS97 (Sheldrick, 2008)'
_diffrn_ambient_temperature 293(2)
_diffrn_measured_fraction_theta_full 0.996
_diffrn_measured_fraction_theta_max 0.996
_diffrn_measurement_device_type 'Rigaku SCXmini'
_diffrn_measurement_method '\w scans'
_diffrn_radiation_monochromator graphite
_diffrn_radiation_source 'fine-focus sealed tube'
_diffrn_radiation_type MoK\a
_diffrn_radiation_wavelength 0.71073
_diffrn_reflns_av_R_equivalents 0.0354
_diffrn_reflns_av_sigmaI/netI 0.0449
_diffrn_reflns_limit_h_max 10
_diffrn_reflns_limit_h_min -10
_diffrn_reflns_limit_k_max 11
_diffrn_reflns_limit_k_min -11
_diffrn_reflns_limit_l_max 13
_diffrn_reflns_limit_l_min -13
_diffrn_reflns_number 6578
_diffrn_reflns_theta_full 27.48
_diffrn_reflns_theta_max 27.48
_diffrn_reflns_theta_min 3.01
_diffrn_standards_decay_% 0
_diffrn_standards_interval_count 150
_diffrn_standards_number 2
_exptl_absorpt_coefficient_mu 1.738
_exptl_absorpt_correction_T_max 0.706
_exptl_absorpt_correction_T_min 0.625
_exptl_absorpt_correction_type multi-scan
_exptl_absorpt_process_details '(CrystalClear; Rigaku, 2005)'
_exptl_crystal_colour blue
_exptl_crystal_density_diffrn 1.670
_exptl_crystal_density_method 'not measured'
_exptl_crystal_description Prism
_exptl_crystal_F_000 326
_exptl_crystal_size_max 0.29
_exptl_crystal_size_mid 0.23
_exptl_crystal_size_min 0.20
_refine_diff_density_max 0.398
_refine_diff_density_min -0.289
_refine_ls_extinction_coef 0
_refine_ls_extinction_method none
_refine_ls_goodness_of_fit_ref 1.054
_refine_ls_hydrogen_treatment constr
_refine_ls_matrix_type full
_refine_ls_number_parameters 174
_refine_ls_number_reflns 2900
_refine_ls_number_restraints 0
_refine_ls_restrained_S_all 1.054
_refine_ls_R_factor_all 0.0466
_refine_ls_R_factor_gt 0.0368
_refine_ls_shift/su_max 0.001
_refine_ls_shift/su_mean 0.000
_refine_ls_structure_factor_coef Fsqd
_refine_ls_weighting_details 'calc w=1/[\s^2^(Fo^2^)+(0.0423P)^2^+0.1143P] where P=(Fo^2^+2Fc^2^)/3'
_refine_ls_weighting_scheme calc
_refine_ls_wR_factor_gt 0.0868
_refine_ls_wR_factor_ref 0.0909
_reflns_number_gt 2465
_reflns_number_total 2900
_reflns_threshold_expression I>2sigma(I)
_cod_data_source_file rz2715.cif
_cod_data_source_block I
_cod_database_code 2234383
_cod_database_fobs_code 2234383

loop_
_symmetry_equiv_pos_as_xyz
'x, y, z'
'-x, -y, -z'

loop_
_atom_site_type_symbol
_atom_site_label
_atom_site_fract_x
_atom_site_fract_y
_atom_site_fract_z
_atom_site_U_iso_or_equiv
_atom_site_adp_type
_atom_site_calc_flag
_atom_site_refinement_flags
_atom_site_occupancy
_atom_site_symmetry_multiplicity
C C1 0.7413(4) 0.2449(4) 0.4825(3) 0.0549(8) Uani d . 1 1
H H1A 0.7735 0.1313 0.4761 0.082 Uiso calc R 1 1
H H1B 0.7220 0.2619 0.5769 0.082 Uiso calc R 1 1
H H1C 0.8349 0.3012 0.4302 0.082 Uiso calc R 1 1
C C2 0.5675(3) 0.4011(3) 0.3090(3) 0.0365(6) Uani d . 1 1
H H2 0.6629 0.4389 0.2480 0.044 Uiso calc R 1 1
C C3 0.3061(4) 0.3554(4) 0.4028(3) 0.0496(8) Uani d . 1 1
H H3 0.1847 0.3553 0.4178 0.059 Uiso calc R 1 1
C C4 0.4134(4) 0.2788(4) 0.4889(3) 0.0520(8) Uani d . 1 1
H H4 0.3803 0.2185 0.5738 0.062 Uiso calc R 1 1
C C5 -0.1244(4) 0.9207(4) -0.2032(3) 0.0490(8) Uani d . 1 1
H H5A -0.2148 0.8597 -0.1523 0.074 Uiso calc R 1 1
H H5B -0.0952 0.8978 -0.2964 0.074 Uiso calc R 1 1
H H5C -0.1667 1.0341 -0.2020 0.074 Uiso calc R 1 1
C C6 0.0619(3) 0.7480(3) -0.0451(3) 0.0341(6) Uani d . 1 1
H H6 -0.0165 0.6746 -0.0090 0.041 Uiso calc R 1 1
C C7 0.2892(4) 0.8716(3) -0.0865(3) 0.0384(6) Uani d . 1 1
H H7 0.3984 0.8980 -0.0837 0.046 Uiso calc R 1 1
C C8 0.1763(4) 0.9545(3) -0.1664(3) 0.0411(6) Uani d . 1 1
H H8 0.1925 1.0480 -0.2277 0.049 Uiso calc R 1 1
N N1 0.6145(3) 0.7315(3) 0.0924(3) 0.0485(6) Uani d . 1 1
N N3 0.5793(3) 0.3061(3) 0.4283(2) 0.0376(5) Uani d . 1 1
N N2 -0.0346(3) 0.5775(3) 0.2749(3) 0.0495(7) Uani d . 1 1
N N4 0.4024(3) 0.4338(3) 0.2893(2) 0.0334(5) Uani d . 1 1
N N5 0.2167(3) 0.7405(2) -0.0090(2) 0.0314(5) Uani d . 1 1
N N6 0.0336(3) 0.8755(3) -0.1406(2) 0.0355(5) Uani d . 1 1
O O1 0.5052(3) 0.7955(3) 0.1808(2) 0.0541(5) Uani d . 1 1
O O2 0.5618(2) 0.6202(2) 0.04605(19) 0.0402(4) Uani d . 1 1
O O3 0.0807(3) 0.4952(2) 0.1912(2) 0.0422(5) Uani d . 1 1
O O4 0.0182(3) 0.6897(3) 0.3082(2) 0.0542(6) Uani d . 1 1
Cu Cu1 0.31394(4) 0.57713(4) 0.13253(3) 0.02903(12) Uani d . 1 1

loop_
_atom_site_aniso_label
_atom_site_aniso_U_11
_atom_site_aniso_U_22
_atom_site_aniso_U_33
_atom_site_aniso_U_12
_atom_site_aniso_U_13
_atom_site_aniso_U_23
C1 0.0475(18) 0.067(2) 0.0476(18) 0.0037(15) -0.0230(15) 0.0039(16)
C2 0.0324(13) 0.0429(16) 0.0316(14) -0.0020(11) -0.0056(11) -0.0021(11)
C3 0.0389(15) 0.063(2) 0.0424(17) -0.0159(14) -0.0080(13) 0.0158(14)
C4 0.0492(18) 0.066(2) 0.0363(16) -0.0152(15) -0.0087(14) 0.0143(14)
C5 0.0434(16) 0.0549(19) 0.0458(17) 0.0069(14) -0.0183(14) -0.0016(14)
C6 0.0320(13) 0.0338(14) 0.0361(14) -0.0022(10) -0.0103(11) -0.0019(11)
C7 0.0386(14) 0.0354(15) 0.0410(15) -0.0103(11) -0.0087(12) 0.0016(12)
C8 0.0473(16) 0.0341(15) 0.0391(15) -0.0068(12) -0.0096(13) 0.0051(12)
N1 0.0425(14) 0.0497(16) 0.0550(16) -0.0166(12) -0.0174(12) 0.0094(13)
N3 0.0383(12) 0.0435(13) 0.0294(11) -0.0013(10) -0.0103(10) -0.0004(9)
N2 0.0326(13) 0.0622(18) 0.0475(15) -0.0074(12) -0.0065(11) 0.0092(13)
N4 0.0328(11) 0.0378(12) 0.0275(11) -0.0043(9) -0.0053(9) -0.0007(9)
N5 0.0299(11) 0.0318(11) 0.0313(11) -0.0036(9) -0.0056(9) -0.0023(9)
N6 0.0368(12) 0.0352(12) 0.0324(11) 0.0020(9) -0.0093(9) -0.0032(9)
O1 0.0652(14) 0.0489(13) 0.0529(13) -0.0133(11) -0.0137(11) -0.0116(10)
O2 0.0361(10) 0.0439(11) 0.0383(10) -0.0065(8) -0.0062(8) 0.0008(8)
O3 0.0395(10) 0.0432(11) 0.0450(11) -0.0135(9) -0.0125(9) 0.0041(9)
O4 0.0547(13) 0.0539(14) 0.0501(13) -0.0016(11) -0.0062(10) -0.0076(11)
Cu1 0.02605(17) 0.03196(19) 0.02820(18) -0.00537(12) -0.00609(12) 0.00075(12)

loop_
_atom_type_symbol
_atom_type_description
_atom_type_scat_dispersion_real
_atom_type_scat_dispersion_imag
_atom_type_scat_source
C C 0.0033 0.0016 'International Tables Vol C Tables 4.2.6.8 and 6.1.1.4'
H H 0.0000 0.0000 'International Tables Vol C Tables 4.2.6.8 and 6.1.1.4'
Cu Cu 0.3201 1.2651 'International Tables Vol C Tables 4.2.6.8 and 6.1.1.4'
N N 0.0061 0.0033 'International Tables Vol C Tables 4.2.6.8 and 6.1.1.4'
O O 0.0106 0.0060 'International Tables Vol C Tables 4.2.6.8 and 6.1.1.4'

loop_
_geom_angle_atom_site_label_1
_geom_angle_atom_site_label_2
_geom_angle_atom_site_label_3
_geom_angle
N3 C1 H1A 109.5
N3 C1 H1B 109.5
H1A C1 H1B 109.5
N3 C1 H1C 109.5
H1A C1 H1C 109.5
H1B C1 H1C 109.5
N4 C2 N3 111.1(2)
N4 C2 H2 124.4
N3 C2 H2 124.4
C4 C3 N4 109.7(3)
C4 C3 H3 125.2
N4 C3 H3 125.2
C3 C4 N3 106.8(2)
C3 C4 H4 126.6
N3 C4 H4 126.6
N6 C5 H5A 109.5
N6 C5 H5B 109.5
H5A C5 H5B 109.5
N6 C5 H5C 109.5
H5A C5 H5C 109.5
H5B C5 H5C 109.5
N5 C6 N6 110.9(2)
N5 C6 H6 124.6
N6 C6 H6 124.6
C8 C7 N5 109.1(2)
C8 C7 H7 125.5
N5 C7 H7 125.5
C7 C8 N6 107.0(2)
C7 C8 H8 126.5
N6 C8 H8 126.5
O1 N1 O2 114.3(2)
C2 N3 C4 107.2(2)
C2 N3 C1 126.1(2)
C4 N3 C1 126.8(2)
O4 N2 O3 114.5(2)
C2 N4 C3 105.2(2)
C2 N4 Cu1 126.73(18)
C3 N4 Cu1 127.94(19)
C6 N5 C7 105.6(2)
C6 N5 Cu1 125.75(18)
C7 N5 Cu1 128.63(18)
C6 N6 C8 107.5(2)
C6 N6 C5 125.5(2)
C8 N6 C5 127.0(2)
N1 O2 Cu1 115.28(17)
N2 O3 Cu1 114.51(17)
N5 Cu1 N4 173.10(8)
N5 Cu1 O3 90.30(8)
N4 Cu1 O3 89.99(9)
N5 Cu1 O2 90.40(8)
N4 Cu1 O2 90.85(8)
O3 Cu1 O2 167.15(8)

loop_
_geom_bond_atom_site_label_1
_geom_bond_atom_site_label_2
_geom_bond_distance
C1 N3 1.460(4)
C1 H1A 0.9600
C1 H1B 0.9600
C1 H1C 0.9600
C2 N4 1.321(3)
C2 N3 1.339(3)
C2 H2 0.9300
C3 C4 1.341(4)
C3 N4 1.370(3)
C3 H3 0.9300
C4 N3 1.356(4)
C4 H4 0.9300
C5 N6 1.466(3)
C5 H5A 0.9600
C5 H5B 0.9600
C5 H5C 0.9600
C6 N5 1.325(3)
C6 N6 1.341(3)
C6 H6 0.9300
C7 C8 1.344(4)
C7 N5 1.385(3)
C7 H7 0.9300
C8 N6 1.363(3)
C8 H8 0.9300
N1 O1 1.219(3)
N1 O2 1.286(3)
N2 O4 1.225(3)
N2 O3 1.286(3)
N4 Cu1 1.989(2)
N5 Cu1 1.985(2)
O2 Cu1 2.0221(19)
O3 Cu1 2.0085(19)

loop_
_geom_torsion_atom_site_label_1
_geom_torsion_atom_site_label_2
_geom_torsion_atom_site_label_3
_geom_torsion_atom_site_label_4
_geom_torsion
N4 C3 C4 N3 -1.2(4)
N5 C7 C8 N6 -0.5(3)
N4 C2 N3 C4 -0.9(3)
N4 C2 N3 C1 179.4(3)
C3 C4 N3 C2 1.3(3)
C3 C4 N3 C1 -179.0(3)
N3 C2 N4 C3 0.2(3)
N3 C2 N4 Cu1 177.04(17)
C4 C3 N4 C2 0.7(4)
C4 C3 N4 Cu1 -176.2(2)
N6 C6 N5 C7 0.1(3)
N6 C6 N5 Cu1 178.14(16)
C8 C7 N5 C6 0.3(3)
C8 C7 N5 Cu1 -177.67(19)
N5 C6 N6 C8 -0.5(3)
N5 C6 N6 C5 -179.8(2)
C7 C8 N6 C6 0.6(3)
C7 C8 N6 C5 179.9(3)
O1 N1 O2 Cu1 -0.8(3)
O4 N2 O3 Cu1 -1.9(3)
C6 N5 Cu1 O3 -9.1(2)
C7 N5 Cu1 O3 168.4(2)
C6 N5 Cu1 O2 158.1(2)
C7 N5 Cu1 O2 -24.4(2)
C2 N4 Cu1 O3 168.7(2)
C3 N4 Cu1 O3 -15.1(3)
C2 N4 Cu1 O2 1.6(2)
C3 N4 Cu1 O2 177.7(2)
N2 O3 Cu1 N5 -82.48(18)
N2 O3 Cu1 N4 90.62(18)
N2 O3 Cu1 O2 -175.6(3)
N1 O2 Cu1 N5 90.08(18)
N1 O2 Cu1 N4 -83.13(18)
N1 O2 Cu1 O3 -176.8(3)
